data_4327965
loop_
_publ_author_name
'Andrey Y. Khalimon'
'Stanislav K. Ignatov'
'Razvan Simionescu'
'Lyudmila G. Kuzmina'
'Judith A. K. Howard'
'Georgii I Nikonov'

_publ_section_title
;
 An Unexpected Mechanism of Hydrosilylation by a Silyl Hydride Complex of
 Molybdenum
;
_journal_name_full 'Inorganic Chemistry'
_journal_page_first 754
_journal_page_last 756
_journal_paper_doi 10.1021/ic201550a
_journal_volume 51
_journal_year 2012
_chemical_formula_moiety 'C27 H52 Mo N P3 Si'
_chemical_formula_sum 'C27 H52 Mo N P3 Si'
_chemical_formula_weight 607.64
_chemical_name_systematic
; 
 ? 
;
_space_group_IT_number 2
_symmetry_cell_setting triclinic
_symmetry_space_group_name_Hall '-P 1'
_symmetry_space_group_name_H-M 'P -1'
_atom_sites_solution_hydrogens geom
_atom_sites_solution_primary direct
_atom_sites_solution_secondary difmap
_audit_creation_method SHELXL-97
_cell_angle_alpha 90.6070(10)
_cell_angle_beta 99.7140(10)
_cell_angle_gamma 112.5150(10)
_cell_formula_units_Z 2
_cell_length_a 8.9866(2)
_cell_length_b 10.0238(2)
_cell_length_c 20.0398(5)
_cell_measurement_reflns_used 8643
_cell_measurement_temperature 120(2)
_cell_measurement_theta_max 30.146
_cell_measurement_theta_min 2.359
_cell_volume 1638.07(7)
_computing_structure_refinement 'SHELXL-97 (Sheldrick, 1997)'
_computing_structure_solution 'SHELXS-97 (Sheldrick, 1990)'
_diffrn_ambient_temperature 120(2)
_diffrn_measured_fraction_theta_full 0.979
_diffrn_measured_fraction_theta_max 0.979
_diffrn_measurement_device_type 'Bruker SMART-1K'
_diffrn_measurement_method /w
_diffrn_radiation_monochromator graphite
_diffrn_radiation_source 'fine-focus sealed tube'
_diffrn_radiation_type MoK\a
_diffrn_radiation_wavelength 0.71073
_diffrn_reflns_av_R_equivalents 0.0182
_diffrn_reflns_av_sigmaI/netI 0.0354
_diffrn_reflns_limit_h_max 11
_diffrn_reflns_limit_h_min -11
_diffrn_reflns_limit_k_max 12
_diffrn_reflns_limit_k_min -13
_diffrn_reflns_limit_l_max 26
_diffrn_reflns_limit_l_min -24
_diffrn_reflns_number 11687
_diffrn_reflns_theta_full 27.99
_diffrn_reflns_theta_max 27.99
_diffrn_reflns_theta_min 1.03
_exptl_absorpt_coefficient_mu 0.599
_exptl_absorpt_correction_T_max 0.9209
_exptl_absorpt_correction_T_min 0.8045
_exptl_absorpt_correction_type multi-scan
_exptl_absorpt_process_details 'SADABS (Bruker, 2004)'
_exptl_crystal_colour orange
_exptl_crystal_density_diffrn 1.232
_exptl_crystal_description block
_exptl_crystal_F_000 644
_exptl_crystal_size_max 0.38
_exptl_crystal_size_mid 0.22
_exptl_crystal_size_min 0.14
_refine_diff_density_max 1.267
_refine_diff_density_min -0.413
_refine_diff_density_rms 0.067
_refine_ls_extinction_method none
_refine_ls_goodness_of_fit_ref 1.027
_refine_ls_hydrogen_treatment mixed
_refine_ls_matrix_type full
_refine_ls_number_parameters 306
_refine_ls_number_reflns 7739
_refine_ls_number_restraints 0
_refine_ls_restrained_S_all 1.027
_refine_ls_R_factor_all 0.0385
_refine_ls_R_factor_gt 0.0310
_refine_ls_shift/su_max 0.001
_refine_ls_shift/su_mean 0.000
_refine_ls_structure_factor_coef Fsqd
_refine_ls_weighting_details 'calc w=1/[\s^2^(Fo^2^)+(0.0307P)^2^+1.1189P] where P=(Fo^2^+2Fc^2^)/3'
_refine_ls_weighting_scheme calc
_refine_ls_wR_factor_gt 0.0713
_refine_ls_wR_factor_ref 0.0739
_reflns_number_gt 6805
_reflns_number_total 7739
_reflns_threshold_expression >2sigma(I)
_cod_data_source_file ic201550a_si_002.cif
_cod_data_source_block p1
_cod_original_cell_volume 1638.06(6)
_cod_database_code 4327965

loop_
_symmetry_equiv_pos_as_xyz
'x, y, z'
'-x, -y, -z'

loop_
_atom_site_label
_atom_site_type_symbol
_atom_site_fract_x
_atom_site_fract_y
_atom_site_fract_z
_atom_site_U_iso_or_equiv
_atom_site_adp_type
_atom_site_occupancy
_atom_site_symmetry_multiplicity
_atom_site_calc_flag
_atom_site_refinement_flags
Mo1 Mo 0.07112(2) 0.737471(17) 0.263570(8) 0.01452(5) Uani 1 1 d .
Si1 Si 0.09372(8) 0.99348(6) 0.27533(3) 0.02563(13) Uani 1 1 d .
P1 P -0.17854(6) 0.70477(6) 0.18034(3) 0.02108(11) Uani 1 1 d .
P2 P -0.07812(6) 0.52041(6) 0.31927(3) 0.01971(11) Uani 1 1 d .
P3 P 0.31700(6) 0.80875(6) 0.35559(3) 0.02189(11) Uani 1 1 d .
N1 N 0.17084(19) 0.71978(17) 0.19476(8) 0.0161(3) Uani 1 1 d .
C1 C 0.2358(2) 0.7097(2) 0.13708(10) 0.0162(4) Uani 1 1 d .
C2 C 0.2116(2) 0.5707(2) 0.10823(10) 0.0187(4) Uani 1 1 d .
C3 C 0.2844(3) 0.5622(2) 0.05288(11) 0.0240(4) Uani 1 1 d .
H3A H 0.2684 0.4698 0.0334 0.029 Uiso 1 1 calc R
C4 C 0.3795(3) 0.6859(2) 0.02585(11) 0.0249(4) Uani 1 1 d .
H4A H 0.4296 0.6782 -0.0113 0.030 Uiso 1 1 calc R
C5 C 0.4011(3) 0.8208(2) 0.05329(11) 0.0239(4) Uani 1 1 d .
H5A H 0.4660 0.9051 0.0343 0.029 Uiso 1 1 calc R
C6 C 0.3303(3) 0.8364(2) 0.10801(10) 0.0208(4) Uani 1 1 d .
C7 C 0.1180(3) 0.4346(2) 0.13995(12) 0.0236(4) Uani 1 1 d .
H7A H 0.0437 0.4572 0.1660 0.028 Uiso 1 1 calc R
C8 C 0.0114(3) 0.3059(2) 0.08790(14) 0.0351(5) Uani 1 1 d .
H8A H 0.0821 0.2703 0.0673 0.053 Uiso 1 1 calc R
H8B H -0.0548 0.3371 0.0525 0.053 Uiso 1 1 calc R
H8C H -0.0610 0.2281 0.1107 0.053 Uiso 1 1 calc R
C9 C 0.2398(3) 0.3950(3) 0.19071(13) 0.0318(5) Uani 1 1 d .
H9C H 0.1808 0.3041 0.2097 0.048 Uiso 1 1 calc R
H9A H 0.2943 0.4724 0.2275 0.048 Uiso 1 1 calc R
H9B H 0.3219 0.3831 0.1674 0.048 Uiso 1 1 calc R
C10 C 0.3570(3) 0.9873(2) 0.13498(13) 0.0325(5) Uani 1 1 d .
H10A H 0.3011 0.9779 0.1748 0.039 Uiso 1 1 calc R
C11 C 0.5405(4) 1.0818(3) 0.15919(15) 0.0460(7) Uani 1 1 d .
H11C H 0.5930 1.0263 0.1869 0.069 Uiso 1 1 calc R
H11A H 0.5521 1.1683 0.1864 0.069 Uiso 1 1 calc R
H11B H 0.5930 1.1111 0.1197 0.069 Uiso 1 1 calc R
C12 C 0.2812(3) 1.0620(3) 0.08133(16) 0.0430(7) Uani 1 1 d .
H12A H 0.3406 1.0800 0.0434 0.064 Uiso 1 1 calc R
H12B H 0.2887 1.1543 0.1016 0.064 Uiso 1 1 calc R
H12C H 0.1658 0.9995 0.0647 0.064 Uiso 1 1 calc R
C13 C 0.1525(3) 1.1082(2) 0.35976(11) 0.0242(4) Uani 1 1 d .
C14 C 0.0460(3) 1.0825(2) 0.40565(12) 0.0298(5) Uani 1 1 d .
H14A H -0.0569 1.0026 0.3958 0.036 Uiso 1 1 calc R
C15 C 0.0861(3) 1.1707(3) 0.46564(13) 0.0381(6) Uani 1 1 d .
H15A H 0.0102 1.1518 0.4956 0.046 Uiso 1 1 calc R
C16 C 0.2373(4) 1.2864(3) 0.48154(13) 0.0415(6) Uani 1 1 d .
H16A H 0.2665 1.3459 0.5227 0.050 Uiso 1 1 calc R
C17 C 0.3442(3) 1.3137(3) 0.43696(15) 0.0399(6) Uani 1 1 d .
H17A H 0.4478 1.3926 0.4473 0.048 Uiso 1 1 calc R
C18 C 0.3016(3) 1.2266(3) 0.37686(13) 0.0327(5) Uani 1 1 d .
H18A H 0.3765 1.2485 0.3464 0.039 Uiso 1 1 calc R
C19 C -0.3472(3) 0.7338(3) 0.20820(13) 0.0323(5) Uani 1 1 d .
H19C H -0.4007 0.6555 0.2357 0.048 Uiso 1 1 calc R
H19A H -0.4268 0.7348 0.1684 0.048 Uiso 1 1 calc R
H19B H -0.3048 0.8269 0.2355 0.048 Uiso 1 1 calc R
C20 C -0.1424(3) 0.8185(3) 0.10965(12) 0.0326(5) Uani 1 1 d .
H20A H -0.1053 0.9203 0.1264 0.049 Uiso 1 1 calc R
H20B H -0.2444 0.7911 0.0762 0.049 Uiso 1 1 calc R
H20C H -0.0582 0.8053 0.0883 0.049 Uiso 1 1 calc R
C21 C -0.2843(3) 0.5280(3) 0.13106(12) 0.0318(5) Uani 1 1 d .
H21C H -0.3250 0.4524 0.1618 0.048 Uiso 1 1 calc R
H21A H -0.2076 0.5074 0.1074 0.048 Uiso 1 1 calc R
H21B H -0.3766 0.5299 0.0978 0.048 Uiso 1 1 calc R
C22 C -0.0707(3) 0.3503(2) 0.28906(13) 0.0326(5) Uani 1 1 d .
H22A H -0.1292 0.2723 0.3156 0.049 Uiso 1 1 calc R
H22B H 0.0438 0.3609 0.2944 0.049 Uiso 1 1 calc R
H22C H -0.1227 0.3268 0.2410 0.049 Uiso 1 1 calc R
C23 C -0.2999(3) 0.4625(3) 0.31633(13) 0.0335(5) Uani 1 1 d .
H23C H -0.3386 0.3768 0.3418 0.050 Uiso 1 1 calc R
H23A H -0.3576 0.4387 0.2690 0.050 Uiso 1 1 calc R
H23B H -0.3215 0.5411 0.3366 0.050 Uiso 1 1 calc R
C26 C 0.4100(3) 0.6747(3) 0.36848(13) 0.0327(5) Uani 1 1 d .
H26B H 0.3311 0.5856 0.3821 0.049 Uiso 1 1 calc R
H26C H 0.5082 0.7135 0.4042 0.049 Uiso 1 1 calc R
H26A H 0.4403 0.6534 0.3261 0.049 Uiso 1 1 calc R
C24 C -0.0211(3) 0.5122(3) 0.41133(12) 0.0326(5) Uani 1 1 d .
H24C H -0.0461 0.5837 0.4359 0.049 Uiso 1 1 calc R
H24A H 0.0964 0.5334 0.4232 0.049 Uiso 1 1 calc R
H24B H -0.0835 0.4150 0.4238 0.049 Uiso 1 1 calc R
C25 C 0.3099(3) 0.8593(3) 0.44273(12) 0.0318(5) Uani 1 1 d .
H25A H 0.2246 0.7796 0.4594 0.048 Uiso 1 1 calc R
H25B H 0.2849 0.9462 0.4435 0.048 Uiso 1 1 calc R
H25C H 0.4164 0.8792 0.4719 0.048 Uiso 1 1 calc R
C27 C 0.4959(3) 0.9636(3) 0.33990(15) 0.0368(6) Uani 1 1 d .
H27A H 0.4699 1.0500 0.3371 0.055 Uiso 1 1 calc R
H27B H 0.5248 0.9429 0.2970 0.055 Uiso 1 1 calc R
H27C H 0.5887 0.9805 0.3772 0.055 Uiso 1 1 calc R
H2 H 0.217(3) 1.092(3) 0.2417(14) 0.040(8) Uiso 1 1 d .
H3 H -0.051(4) 1.018(3) 0.2437(15) 0.048(8) Uiso 1 1 d .
H1 H -0.0496 0.7841 0.3241 0.050 Uiso 1 1 d .

loop_
_atom_site_aniso_label
_atom_site_aniso_U_11
_atom_site_aniso_U_22
_atom_site_aniso_U_33
_atom_site_aniso_U_23
_atom_site_aniso_U_13
_atom_site_aniso_U_12
Mo1 0.01440(8) 0.01431(8) 0.01525(8) 0.00106(5) 0.00276(6) 0.00604(6)
Si1 0.0348(3) 0.0198(3) 0.0251(3) 0.0012(2) 0.0061(3) 0.0136(3)
P1 0.0194(2) 0.0278(3) 0.0176(2) 0.0003(2) 0.00148(19) 0.0118(2)
P2 0.0190(2) 0.0201(2) 0.0195(3) 0.00367(19) 0.0054(2) 0.0061(2)
P3 0.0176(2) 0.0230(3) 0.0233(3) -0.0011(2) -0.0005(2) 0.0078(2)
N1 0.0145(7) 0.0151(7) 0.0181(8) 0.0018(6) 0.0018(6) 0.0056(6)
C1 0.0146(8) 0.0186(9) 0.0170(9) 0.0020(7) 0.0023(7) 0.0085(7)
C2 0.0170(9) 0.0175(9) 0.0220(10) -0.0002(7) 0.0014(7) 0.0080(7)
C3 0.0267(11) 0.0232(10) 0.0232(10) -0.0036(8) 0.0036(8) 0.0118(9)
C4 0.0284(11) 0.0304(11) 0.0191(10) 0.0003(8) 0.0077(8) 0.0137(9)
C5 0.0277(11) 0.0234(10) 0.0227(10) 0.0054(8) 0.0094(8) 0.0104(9)
C6 0.0247(10) 0.0182(9) 0.0208(10) 0.0032(7) 0.0057(8) 0.0092(8)
C7 0.0220(10) 0.0158(9) 0.0340(12) 0.0015(8) 0.0092(9) 0.0067(8)
C8 0.0283(12) 0.0223(11) 0.0484(15) -0.0047(10) 0.0040(11) 0.0044(9)
C9 0.0380(13) 0.0248(11) 0.0346(13) 0.0097(9) 0.0085(10) 0.0134(10)
C10 0.0478(14) 0.0177(10) 0.0369(13) 0.0056(9) 0.0278(11) 0.0099(10)
C11 0.0637(19) 0.0212(12) 0.0393(15) -0.0023(10) 0.0066(13) 0.0027(12)
C12 0.0437(15) 0.0263(12) 0.073(2) 0.0163(12) 0.0306(14) 0.0206(11)
C13 0.0289(11) 0.0196(10) 0.0287(11) 0.0015(8) 0.0067(9) 0.0139(9)
C14 0.0289(12) 0.0243(11) 0.0360(13) 0.0029(9) 0.0082(10) 0.0093(9)
C15 0.0488(15) 0.0453(15) 0.0330(13) 0.0066(11) 0.0167(12) 0.0285(13)
C16 0.0585(17) 0.0387(14) 0.0316(13) -0.0132(11) -0.0088(12) 0.0314(13)
C17 0.0322(13) 0.0238(11) 0.0561(17) -0.0086(11) -0.0071(12) 0.0091(10)
C18 0.0302(12) 0.0271(11) 0.0424(14) 0.0025(10) 0.0097(10) 0.0119(10)
C19 0.0243(11) 0.0455(14) 0.0341(13) 0.0033(10) 0.0053(9) 0.0212(11)
C20 0.0341(12) 0.0386(13) 0.0254(12) 0.0080(10) 0.0024(10) 0.0156(11)
C21 0.0293(12) 0.0329(12) 0.0301(12) -0.0049(10) -0.0026(10) 0.0123(10)
C22 0.0418(14) 0.0212(10) 0.0369(13) 0.0066(9) 0.0180(11) 0.0103(10)
C23 0.0217(11) 0.0379(13) 0.0385(13) 0.0125(11) 0.0121(10) 0.0062(10)
C26 0.0273(11) 0.0373(13) 0.0371(13) -0.0009(10) -0.0032(10) 0.0204(10)
C24 0.0354(13) 0.0357(13) 0.0241(11) 0.0101(9) 0.0074(10) 0.0101(10)
C25 0.0330(12) 0.0347(12) 0.0252(12) -0.0056(9) -0.0033(9) 0.0142(10)
C27 0.0200(11) 0.0333(13) 0.0511(16) 0.0010(11) 0.0026(10) 0.0057(10)

loop_
_atom_type_symbol
_atom_type_description
_atom_type_scat_dispersion_real
_atom_type_scat_dispersion_imag
_atom_type_scat_source
C C 0.0033 0.0016 'International Tables Vol C Tables 4.2.6.8 and 6.1.1.4'
H H 0.0000 0.0000 'International Tables Vol C Tables 4.2.6.8 and 6.1.1.4'
N N 0.0061 0.0033 'International Tables Vol C Tables 4.2.6.8 and 6.1.1.4'
Si Si 0.0817 0.0704 'International Tables Vol C Tables 4.2.6.8 and 6.1.1.4'
P P 0.1023 0.0942 'International Tables Vol C Tables 4.2.6.8 and 6.1.1.4'
Mo Mo -1.6832 0.6857 'International Tables Vol C Tables 4.2.6.8 and 6.1.1.4'

loop_
_geom_angle_atom_site_label_1
_geom_angle_atom_site_label_2
_geom_angle_atom_site_label_3
_geom_angle
N1 Mo1 P1 89.61(5)
N1 Mo1 P2 119.66(5)
P1 Mo1 P2 91.567(19)
N1 Mo1 P3 96.84(5)
P1 Mo1 P3 169.852(19)
P2 Mo1 P3 92.020(19)
N1 Mo1 Si1 108.24(5)
P1 Mo1 Si1 83.18(2)
P2 Mo1 Si1 131.78(2)
P3 Mo1 Si1 87.36(2)
N1 Mo1 H1 167.4
P1 Mo1 H1 81.6
P2 Mo1 H1 69.9
P3 Mo1 H1 90.7
Si1 Mo1 H1 61.9
C13 Si1 Mo1 124.68(7)
C13 Si1 H2 97.8(11)
Mo1 Si1 H2 113.3(11)
C13 Si1 H3 100.7(11)
Mo1 Si1 H3 115.6(12)
H2 Si1 H3 100.9(16)
C19 P1 C20 102.54(12)
C19 P1 C21 102.07(12)
C20 P1 C21 98.28(12)
C19 P1 Mo1 119.71(8)
C20 P1 Mo1 114.34(8)
C21 P1 Mo1 116.79(8)
C22 P2 C23 100.27(12)
C22 P2 C24 99.24(12)
C23 P2 C24 96.67(11)
C22 P2 Mo1 115.96(8)
C23 P2 Mo1 120.11(8)
C24 P2 Mo1 120.40(8)
C25 P3 C27 101.05(12)
C25 P3 C26 102.00(11)
C27 P3 C26 99.01(12)
C25 P3 Mo1 121.44(8)
C27 P3 Mo1 114.87(9)
C26 P3 Mo1 115.16(8)
C1 N1 Mo1 174.07(13)
N1 C1 C6 121.03(17)
N1 C1 C2 119.50(17)
C6 C1 C2 119.44(17)
C3 C2 C1 118.99(18)
C3 C2 C7 120.36(18)
C1 C2 C7 120.52(18)
C4 C3 C2 121.32(19)
C4 C3 H3A 119.3
C2 C3 H3A 119.3
C5 C4 C3 119.66(19)
C5 C4 H4A 120.2
C3 C4 H4A 120.2
C4 C5 C6 121.75(19)
C4 C5 H5A 119.1
C6 C5 H5A 119.1
C5 C6 C1 118.81(18)
C5 C6 C10 119.02(18)
C1 C6 C10 122.17(18)
C2 C7 C9 109.00(17)
C2 C7 C8 113.70(19)
C9 C7 C8 110.74(18)
C2 C7 H7A 107.7
C9 C7 H7A 107.7
C8 C7 H7A 107.7
C7 C8 H8A 109.5
C7 C8 H8B 109.5
H8A C8 H8B 109.5
C7 C8 H8C 109.5
H8A C8 H8C 109.5
H8B C8 H8C 109.5
C7 C9 H9C 109.5
C7 C9 H9A 109.5
H9C C9 H9A 109.5
C7 C9 H9B 109.5
H9C C9 H9B 109.5
H9A C9 H9B 109.5
C6 C10 C12 111.0(2)
C6 C10 C11 111.8(2)
C12 C10 C11 109.8(2)
C6 C10 H10A 108.0
C12 C10 H10A 108.0
C11 C10 H10A 108.0
C10 C11 H11C 109.5
C10 C11 H11A 109.5
H11C C11 H11A 109.5
C10 C11 H11B 109.5
H11C C11 H11B 109.5
H11A C11 H11B 109.5
C10 C12 H12A 109.5
C10 C12 H12B 109.5
H12A C12 H12B 109.5
C10 C12 H12C 109.5
H12A C12 H12C 109.5
H12B C12 H12C 109.5
C18 C13 C14 116.6(2)
C18 C13 Si1 121.31(18)
C14 C13 Si1 122.01(17)
C13 C14 C15 121.9(2)
C13 C14 H14A 119.1
C15 C14 H14A 119.1
C16 C15 C14 119.9(2)
C16 C15 H15A 120.1
C14 C15 H15A 120.1
C17 C16 C15 119.2(2)
C17 C16 H16A 120.4
C15 C16 H16A 120.4
C16 C17 C18 120.3(2)
C16 C17 H17A 119.8
C18 C17 H17A 119.8
C17 C18 C13 122.1(2)
C17 C18 H18A 118.9
C13 C18 H18A 118.9
P1 C19 H19C 109.5
P1 C19 H19A 109.5
H19C C19 H19A 109.5
P1 C19 H19B 109.5
H19C C19 H19B 109.5
H19A C19 H19B 109.5
P1 C20 H20A 109.5
P1 C20 H20B 109.5
H20A C20 H20B 109.5
P1 C20 H20C 109.5
H20A C20 H20C 109.5
H20B C20 H20C 109.5
P1 C21 H21C 109.5
P1 C21 H21A 109.5
H21C C21 H21A 109.5
P1 C21 H21B 109.5
H21C C21 H21B 109.5
H21A C21 H21B 109.5
P2 C22 H22A 109.5
P2 C22 H22B 109.5
H22A C22 H22B 109.5
P2 C22 H22C 109.5
H22A C22 H22C 109.5
H22B C22 H22C 109.5
P2 C23 H23C 109.5
P2 C23 H23A 109.5
H23C C23 H23A 109.5
P2 C23 H23B 109.5
H23C C23 H23B 109.5
H23A C23 H23B 109.5
P3 C26 H26B 109.5
P3 C26 H26C 109.5
H26B C26 H26C 109.5
P3 C26 H26A 109.5
H26B C26 H26A 109.5
H26C C26 H26A 109.5
P2 C24 H24C 109.5
P2 C24 H24A 109.5
H24C C24 H24A 109.5
P2 C24 H24B 109.5
H24C C24 H24B 109.5
H24A C24 H24B 109.5
P3 C25 H25A 109.5
P3 C25 H25B 109.5
H25A C25 H25B 109.5
P3 C25 H25C 109.5
H25A C25 H25C 109.5
H25B C25 H25C 109.5
P3 C27 H27A 109.5
P3 C27 H27B 109.5
H27A C27 H27B 109.5
P3 C27 H27C 109.5
H27A C27 H27C 109.5
H27B C27 H27C 109.5

loop_
_geom_bond_atom_site_label_1
_geom_bond_atom_site_label_2
_geom_bond_distance
Mo1 N1 1.8081(16)
Mo1 P1 2.4669(5)
Mo1 P2 2.4699(5)
Mo1 P3 2.4862(5)
Mo1 Si1 2.5008(6)
Mo1 H1 1.9202
Si1 C13 1.912(2)
Si1 H2 1.44(3)
Si1 H3 1.46(3)
P1 C19 1.820(2)
P1 C20 1.822(2)
P1 C21 1.837(2)
P2 C22 1.832(2)
P2 C23 1.840(2)
P2 C24 1.841(2)
P3 C25 1.831(2)
P3 C27 1.834(2)
P3 C26 1.834(2)
N1 C1 1.399(2)
C1 C6 1.425(3)
C1 C2 1.425(3)
C2 C3 1.397(3)
C2 C7 1.514(3)
C3 C4 1.386(3)
C3 H3A 0.9500
C4 C5 1.384(3)
C4 H4A 0.9500
C5 C6 1.393(3)
C5 H5A 0.9500
C6 C10 1.516(3)
C7 C9 1.535(3)
C7 C8 1.536(3)
C7 H7A 1.0000
C8 H8A 0.9800
C8 H8B 0.9800
C8 H8C 0.9800
C9 H9C 0.9800
C9 H9A 0.9800
C9 H9B 0.9800
C10 C12 1.530(4)
C10 C11 1.541(4)
C10 H10A 1.0000
C11 H11C 0.9800
C11 H11A 0.9800
C11 H11B 0.9800
C12 H12A 0.9800
C12 H12B 0.9800
C12 H12C 0.9800
C13 C18 1.393(3)
C13 C14 1.394(3)
C14 C15 1.394(3)
C14 H14A 0.9500
C15 C16 1.390(4)
C15 H15A 0.9500
C16 C17 1.374(4)
C16 H16A 0.9500
C17 C18 1.388(4)
C17 H17A 0.9500
C18 H18A 0.9500
C19 H19C 0.9800
C19 H19A 0.9800
C19 H19B 0.9800
C20 H20A 0.9800
C20 H20B 0.9800
C20 H20C 0.9800
C21 H21C 0.9800
C21 H21A 0.9800
C21 H21B 0.9800
C22 H22A 0.9800
C22 H22B 0.9800
C22 H22C 0.9800
C23 H23C 0.9800
C23 H23A 0.9800
C23 H23B 0.9800
C26 H26B 0.9800
C26 H26C 0.9800
C26 H26A 0.9800
C24 H24C 0.9800
C24 H24A 0.9800
C24 H24B 0.9800
C25 H25A 0.9800
C25 H25B 0.9800
C25 H25C 0.9800
C27 H27A 0.9800
C27 H27B 0.9800
C27 H27C 0.9800
